data_4514489
loop_
_publ_author_name
'Chalana, Ashish'
'Karri, Ramesh'
'Das, Ranajit'
'Kumar, Binayak'
'Rai, Rakesh Kumar'
'Saxena, Himani'
'Gupta, Ashish'
'Banerjee, Mainak'
'Jha, Kunal Kumar'
'Roy, Gouriprasanna'

_publ_section_title
;
 Copper-Driven Deselenization: A Strategy for Selective Conversion of
 Copper Ion to Nanozyme and Its Implication for Copper-Related Disorders.
;
_journal_issue 5
_journal_name_full 'ACS applied materials &amp; interfaces'
_journal_page_first 4766
_journal_page_last 4776
_journal_paper_doi 10.1021/acsami.8b16786
_journal_volume 11
_journal_year 2019
_chemical_formula_moiety 'C18 H20 N4 Se2, Cl4 Cu'
_chemical_formula_sum 'C18 H20 Cl4 Cu N4 Se2'
_chemical_formula_weight 655.64
_space_group_crystal_system triclinic
_space_group_IT_number 2
_space_group_name_Hall '-P 1'
_space_group_name_H-M_alt 'P -1'
_symmetry_space_group_name_Hall '-P 1'
_symmetry_space_group_name_H-M 'P -1'
_atom_sites_solution_hydrogens geom
_audit_creation_method SHELXL-2014/7
_cell_angle_alpha 90.822(2)
_cell_angle_beta 91.902(2)
_cell_angle_gamma 95.822(2)
_cell_formula_units_Z 2
_cell_length_a 8.4115(6)
_cell_length_b 8.9680(7)
_cell_length_c 15.8989(12)
_cell_measurement_reflns_used 8032
_cell_measurement_temperature 294(2)
_cell_measurement_theta_max 26.34
_cell_measurement_theta_min 2.27
_cell_volume 1192.29(15)
_computing_cell_refinement 'Bruker SAINT'
_computing_data_collection 'Bruker APEX2'
_computing_data_reduction 'Bruker SAINT'
_computing_molecular_graphics 'Bruker SHELXTL'
_computing_publication_material 'Bruker SHELXTL'
_computing_structure_refinement 'SHELXL-2014/6 (Sheldrick, 2014)'
_computing_structure_solution 'SHELXS-97 (Sheldrick 2008)'
_diffrn_ambient_temperature 294(2)
_diffrn_measured_fraction_theta_full 0.998
_diffrn_measured_fraction_theta_max 0.998
_diffrn_measurement_device_type 'Bruker Photon100 CMOS'
_diffrn_measurement_method '\f and \w scans'
_diffrn_radiation_type MoK\a
_diffrn_radiation_wavelength 0.71073
_diffrn_reflns_av_R_equivalents 0.0308
_diffrn_reflns_av_unetI/netI 0.0178
_diffrn_reflns_Laue_measured_fraction_full 0.998
_diffrn_reflns_Laue_measured_fraction_max 0.998
_diffrn_reflns_limit_h_max 10
_diffrn_reflns_limit_h_min -10
_diffrn_reflns_limit_k_max 10
_diffrn_reflns_limit_k_min -10
_diffrn_reflns_limit_l_max 19
_diffrn_reflns_limit_l_min -19
_diffrn_reflns_number 30875
_diffrn_reflns_point_group_measured_fraction_full 0.998
_diffrn_reflns_point_group_measured_fraction_max 0.998
_diffrn_reflns_theta_full 25.242
_diffrn_reflns_theta_max 25.677
_diffrn_reflns_theta_min 2.435
_diffrn_source 'X ray'
_exptl_absorpt_coefficient_mu 4.430
_exptl_absorpt_correction_T_max 0.711
_exptl_absorpt_correction_T_min 0.234
_exptl_absorpt_correction_type multi-scan
_exptl_absorpt_process_details SADABS
_exptl_crystal_colour white
_exptl_crystal_density_diffrn 1.826
_exptl_crystal_description Rod
_exptl_crystal_F_000 642
_exptl_crystal_size_max 0.347
_exptl_crystal_size_mid 0.298
_exptl_crystal_size_min 0.077
_refine_diff_density_max 0.894
_refine_diff_density_min -0.473
_refine_diff_density_rms 0.056
_refine_ls_extinction_coef 0.0087(5)
_refine_ls_extinction_expression Fc^*^=kFc[1+0.001xFc^2^\l^3^/sin(2\q)]^-1/4^
_refine_ls_extinction_method 'SHELXL-2014/7 (Sheldrick 2014'
_refine_ls_goodness_of_fit_ref 1.045
_refine_ls_hydrogen_treatment constr
_refine_ls_matrix_type full
_refine_ls_number_parameters 267
_refine_ls_number_reflns 4520
_refine_ls_number_restraints 0
_refine_ls_restrained_S_all 1.045
_refine_ls_R_factor_all 0.0320
_refine_ls_R_factor_gt 0.0256
_refine_ls_shift/su_max 0.001
_refine_ls_shift/su_mean 0.000
_refine_ls_structure_factor_coef Fsqd
_refine_ls_weighting_details 'w=1/[\s^2^(Fo^2^)+(0.0200P)^2^+1.3221P] where P=(Fo^2^+2Fc^2^)/3'
_refine_ls_weighting_scheme calc
_refine_ls_wR_factor_gt 0.0559
_refine_ls_wR_factor_ref 0.0584
_reflns_Friedel_coverage 0.000
_reflns_number_gt 3970
_reflns_number_total 4520
_reflns_threshold_expression 'I > 2\s(I)'
_cod_data_source_file am8b16786_si_009.cif
_cod_data_source_block BzMeSe2Mecucl2_a
_cod_depositor_comments
;
The following automatic conversions were performed:

'_exptl_absorpt_correction_type' value 'Multi scan' changed to
'multi-scan' according to
/home/data/users/saulius/crontab/automatic-downloads/current/ACS/lib/dictionaries/cif_core.dic
dictionary named 'cif_core.dic' version 2.4.2 from 2011-04-26.

Automatic conversion script
Id: cif_fix_values 4973 2017-02-22 13:04:09Z antanas 
;
_cod_database_code 4514489
_shelx_shelxl_version_number 2014/7
_shelx_space_group_comment
;
The symmetry employed for this shelxl refinement is uniquely defined
by the following loop, which should always be used as a source of
symmetry information in preference to the above space-group names.
They are only intended as comments.
;
_shelx_estimated_absorpt_t_min 0.309
_shelx_estimated_absorpt_t_max 0.727

loop_
_space_group_symop_operation_xyz
'x, y, z'
'-x, -y, -z'

loop_
_atom_site_label
_atom_site_type_symbol
_atom_site_fract_x
_atom_site_fract_y
_atom_site_fract_z
_atom_site_U_iso_or_equiv
_atom_site_adp_type
_atom_site_occupancy
_atom_site_site_symmetry_order
_atom_site_calc_flag
_atom_site_refinement_flags_posn
_atom_site_refinement_flags_adp
Se1 Se 0.11669(3) 0.54163(3) 0.72382(2) 0.04214(10) Uani 1 1 d . .
Se2 Se 0.37860(3) 0.54799(3) 0.78582(2) 0.04104(10) Uani 1 1 d . .
Cu1 Cu 0.72428(4) 0.40833(4) 0.74345(2) 0.03638(10) Uani 1 1 d . .
Cl4 Cl 0.72451(11) 0.56532(9) 0.85819(5) 0.0551(2) Uani 1 1 d . .
Cl1 Cl 0.77198(10) 0.58387(9) 0.64480(5) 0.0540(2) Uani 1 1 d . .
Cl2 Cl 0.51479(10) 0.27180(9) 0.68019(5) 0.0560(2) Uani 1 1 d . .
Cl3 Cl 0.87061(12) 0.23784(9) 0.79756(6) 0.0637(2) Uani 1 1 d . .
N3 N 0.2668(3) 0.7394(3) 0.91616(14) 0.0389(5) Uani 1 1 d . .
N2 N 0.1044(3) 0.8483(2) 0.67698(14) 0.0366(5) Uani 1 1 d . .
N4 N 0.4319(3) 0.8606(2) 0.83175(14) 0.0380(5) Uani 1 1 d . .
N1 N 0.2415(3) 0.7276(3) 0.58883(14) 0.0396(5) Uani 1 1 d . .
C10 C 0.3598(3) 0.7257(3) 0.85006(17) 0.0354(6) Uani 1 1 d . .
C1 C 0.1592(3) 0.7166(3) 0.65926(17) 0.0356(6) Uani 1 1 d . .
C11 C 0.2786(3) 0.8891(3) 0.94118(17) 0.0390(6) Uani 1 1 d . .
C7 C 0.1501(3) 0.9479(3) 0.61412(18) 0.0380(6) Uani 1 1 d . .
C2 C 0.2376(3) 0.8721(3) 0.55834(18) 0.0395(6) Uani 1 1 d . .
C12 C 0.3836(3) 0.9663(3) 0.88801(17) 0.0393(6) Uani 1 1 d . .
C9 C 0.0072(4) 0.8840(4) 0.7476(2) 0.0495(7) Uani 1 1 d . .
H9A H -0.0305 0.7932 0.7752 0.074 Uiso 1 1 calc R U
H9B H -0.0825 0.9329 0.7273 0.074 Uiso 1 1 calc R U
H9C H 0.0707 0.9492 0.7869 0.074 Uiso 1 1 calc R U
C18 C 0.5448(4) 0.8953(3) 0.7645(2) 0.0526(8) Uani 1 1 d . .
H18A H 0.5764 0.8037 0.7415 0.079 Uiso 1 1 calc R U
H18B H 0.6374 0.9558 0.7872 0.079 Uiso 1 1 calc R U
H18C H 0.4943 0.9489 0.7210 0.079 Uiso 1 1 calc R U
C6 C 0.1185(4) 1.0954(3) 0.6013(2) 0.0499(8) Uani 1 1 d . .
H6 H 0.0604 1.1469 0.6388 0.060 Uiso 1 1 calc R U
C17 C 0.1636(4) 0.6189(4) 0.9545(2) 0.0567(8) Uani 1 1 d . .
H17A H 0.0555 0.6210 0.9335 0.085 Uiso 1 1 calc R U
H17B H 0.1677 0.6329 1.0145 0.085 Uiso 1 1 calc R U
H17C H 0.2000 0.5238 0.9405 0.085 Uiso 1 1 calc R U
C13 C 0.4234(4) 1.1203(3) 0.8958(2) 0.0533(8) Uani 1 1 d . .
H13 H 0.4945 1.1721 0.8603 0.064 Uiso 1 1 calc R U
C16 C 0.2064(4) 0.9621(4) 1.0053(2) 0.0529(8) Uani 1 1 d . .
H16 H 0.1359 0.9108 1.0413 0.064 Uiso 1 1 calc R U
C3 C 0.2980(4) 0.9387(4) 0.4860(2) 0.0541(8) Uani 1 1 d . .
H3 H 0.3567 0.8881 0.4484 0.065 Uiso 1 1 calc R U
C5 C 0.1781(4) 1.1600(4) 0.5299(2) 0.0591(9) Uani 1 1 d . .
H5 H 0.1595 1.2582 0.5185 0.071 Uiso 1 1 calc R U
C8 C 0.3277(4) 0.6112(4) 0.5505(2) 0.0601(9) Uani 1 1 d . .
H8A H 0.4400 0.6317 0.5638 0.090 Uiso 1 1 calc R U
H8B H 0.3099 0.6105 0.4905 0.090 Uiso 1 1 calc R U
H8C H 0.2895 0.5152 0.5721 0.090 Uiso 1 1 calc R U
C4 C 0.2654(4) 1.0838(4) 0.4739(2) 0.0621(9) Uani 1 1 d . .
H4 H 0.3032 1.1330 0.4263 0.075 Uiso 1 1 calc R U
C14 C 0.3510(5) 1.1913(4) 0.9594(2) 0.0615(9) Uani 1 1 d . .
H14 H 0.3740 1.2943 0.9670 0.074 Uiso 1 1 calc R U
C15 C 0.2453(4) 1.1143(4) 1.0122(2) 0.0611(9) Uani 1 1 d . .
H15 H 0.1991 1.1675 1.0539 0.073 Uiso 1 1 calc R U

loop_
_atom_site_aniso_label
_atom_site_aniso_U_11
_atom_site_aniso_U_22
_atom_site_aniso_U_33
_atom_site_aniso_U_23
_atom_site_aniso_U_13
_atom_site_aniso_U_12
Se1 0.04366(17) 0.03082(15) 0.05151(19) 0.00248(12) 0.00436(13) 0.00062(12)
Se2 0.04472(17) 0.03111(15) 0.04928(18) 0.00124(12) 0.00513(13) 0.01235(12)
Cu1 0.0447(2) 0.03023(18) 0.03456(18) -0.00004(13) 0.00261(14) 0.00537(14)
Cl4 0.0732(5) 0.0536(5) 0.0408(4) -0.0130(3) -0.0088(4) 0.0235(4)
Cl1 0.0681(5) 0.0485(4) 0.0422(4) 0.0127(3) -0.0071(4) -0.0088(4)
Cl2 0.0632(5) 0.0453(4) 0.0567(5) -0.0101(4) 0.0001(4) -0.0055(4)
Cl3 0.0804(6) 0.0454(4) 0.0711(6) 0.0154(4) 0.0154(5) 0.0280(4)
N3 0.0410(13) 0.0407(13) 0.0361(12) 0.0074(10) 0.0054(10) 0.0073(10)
N2 0.0382(12) 0.0320(12) 0.0398(13) -0.0020(10) 0.0041(10) 0.0044(9)
N4 0.0423(13) 0.0327(12) 0.0404(13) 0.0015(10) 0.0103(10) 0.0072(10)
N1 0.0439(13) 0.0375(13) 0.0379(13) -0.0047(10) 0.0040(10) 0.0058(10)
C10 0.0370(14) 0.0329(14) 0.0376(14) 0.0028(11) 0.0025(12) 0.0100(11)
C1 0.0377(14) 0.0306(13) 0.0379(15) -0.0031(11) -0.0011(12) 0.0026(11)
C11 0.0416(15) 0.0419(16) 0.0352(15) 0.0008(12) 0.0014(12) 0.0117(12)
C7 0.0369(14) 0.0349(14) 0.0411(15) 0.0006(12) -0.0041(12) -0.0006(11)
C2 0.0383(15) 0.0410(15) 0.0383(15) 0.0011(12) -0.0016(12) 0.0006(12)
C12 0.0424(15) 0.0384(15) 0.0386(15) -0.0007(12) 0.0030(12) 0.0111(12)
C9 0.0549(18) 0.0451(17) 0.0509(18) -0.0042(14) 0.0138(15) 0.0136(14)
C18 0.0570(19) 0.0415(17) 0.060(2) 0.0018(14) 0.0275(16) 0.0007(14)
C6 0.0505(18) 0.0363(16) 0.062(2) 0.0001(14) -0.0070(15) 0.0020(13)
C17 0.067(2) 0.0519(19) 0.0516(19) 0.0165(15) 0.0185(16) 0.0014(16)
C13 0.063(2) 0.0396(17) 0.058(2) -0.0018(15) 0.0038(16) 0.0066(15)
C16 0.0523(19) 0.069(2) 0.0398(17) -0.0034(15) 0.0070(14) 0.0158(16)
C3 0.0500(18) 0.066(2) 0.0450(18) 0.0061(16) 0.0051(15) 0.0003(16)
C5 0.062(2) 0.0422(18) 0.071(2) 0.0167(17) -0.0106(18) -0.0041(16)
C8 0.077(2) 0.0518(19) 0.055(2) -0.0120(16) 0.0174(17) 0.0187(17)
C4 0.060(2) 0.066(2) 0.058(2) 0.0237(18) -0.0008(17) -0.0086(18)
C14 0.077(2) 0.0437(18) 0.066(2) -0.0156(16) -0.0041(19) 0.0184(17)
C15 0.069(2) 0.064(2) 0.054(2) -0.0202(17) 0.0021(18) 0.0269(19)

loop_
_atom_type_symbol
_atom_type_description
_atom_type_scat_dispersion_real
_atom_type_scat_dispersion_imag
_atom_type_scat_source
C C 0.0033 0.0016 'International Tables Vol C Tables 4.2.6.8 and 6.1.1.4'
H H 0.0000 0.0000 'International Tables Vol C Tables 4.2.6.8 and 6.1.1.4'
Cl Cl 0.1484 0.1585 'International Tables Vol C Tables 4.2.6.8 and 6.1.1.4'
Cu Cu 0.3201 1.2651 'International Tables Vol C Tables 4.2.6.8 and 6.1.1.4'
N N 0.0061 0.0033 'International Tables Vol C Tables 4.2.6.8 and 6.1.1.4'
Se Se -0.0929 2.2259 'International Tables Vol C Tables 4.2.6.8 and 6.1.1.4'

loop_
_geom_angle_atom_site_label_1
_geom_angle_atom_site_label_2
_geom_angle_atom_site_label_3
_geom_angle
C1 Se1 Se2 95.66(8)
C10 Se2 Se1 93.80(8)
Cl3 Cu1 Cl2 103.91(4)
Cl3 Cu1 Cl1 132.68(4)
Cl2 Cu1 Cl1 99.21(3)
Cl3 Cu1 Cl4 99.14(3)
Cl2 Cu1 Cl4 127.90(4)
Cl1 Cu1 Cl4 98.20(3)
C10 N3 C11 108.7(2)
C10 N3 C17 126.5(3)
C11 N3 C17 124.8(2)
C1 N2 C7 108.4(2)
C1 N2 C9 127.4(2)
C7 N2 C9 124.2(2)
C10 N4 C12 108.7(2)
C10 N4 C18 126.8(2)
C12 N4 C18 124.5(2)
C1 N1 C2 108.5(2)
C1 N1 C8 126.8(2)
C2 N1 C8 124.8(3)
N4 C10 N3 109.2(2)
N4 C10 Se2 124.0(2)
N3 C10 Se2 126.7(2)
N1 C1 N2 109.6(2)
N1 C1 Se1 126.3(2)
N2 C1 Se1 124.0(2)
C12 C11 N3 106.9(2)
C12 C11 C16 121.6(3)
N3 C11 C16 131.5(3)
C2 C7 N2 106.9(2)
C2 C7 C6 121.9(3)
N2 C7 C6 131.2(3)
C7 C2 C3 121.9(3)
C7 C2 N1 106.6(2)
C3 C2 N1 131.5(3)
C11 C12 C13 122.0(3)
C11 C12 N4 106.6(2)
C13 C12 N4 131.4(3)
N2 C9 H9A 109.5
N2 C9 H9B 109.5
H9A C9 H9B 109.5
N2 C9 H9C 109.5
H9A C9 H9C 109.5
H9B C9 H9C 109.5
N4 C18 H18A 109.5
N4 C18 H18B 109.5
H18A C18 H18B 109.5
N4 C18 H18C 109.5
H18A C18 H18C 109.5
H18B C18 H18C 109.5
C5 C6 C7 115.8(3)
C5 C6 H6 122.1
C7 C6 H6 122.1
N3 C17 H17A 109.5
N3 C17 H17B 109.5
H17A C17 H17B 109.5
N3 C17 H17C 109.5
H17A C17 H17C 109.5
H17B C17 H17C 109.5
C14 C13 C12 115.8(3)
C14 C13 H13 122.1
C12 C13 H13 122.1
C15 C16 C11 116.0(3)
C15 C16 H16 122.0
C11 C16 H16 122.0
C4 C3 C2 115.6(3)
C4 C3 H3 122.2
C2 C3 H3 122.2
C6 C5 C4 122.3(3)
C6 C5 H5 118.9
C4 C5 H5 118.9
N1 C8 H8A 109.5
N1 C8 H8B 109.5
H8A C8 H8B 109.5
N1 C8 H8C 109.5
H8A C8 H8C 109.5
H8B C8 H8C 109.5
C3 C4 C5 122.5(3)
C3 C4 H4 118.8
C5 C4 H4 118.8
C13 C14 C15 122.1(3)
C13 C14 H14 118.9
C15 C14 H14 118.9
C16 C15 C14 122.4(3)
C16 C15 H15 118.8
C14 C15 H15 118.8

loop_
_geom_bond_atom_site_label_1
_geom_bond_atom_site_label_2
_geom_bond_distance
Se1 C1 1.898(3)
Se1 Se2 2.3784(4)
Se2 C10 1.904(3)
Cu1 Cl3 2.2230(9)
Cu1 Cl2 2.2417(9)
Cu1 Cl1 2.2547(8)
Cu1 Cl4 2.2881(8)
N3 C10 1.342(3)
N3 C11 1.388(4)
N3 C17 1.469(4)
N2 C1 1.340(3)
N2 C7 1.388(3)
N2 C9 1.462(4)
N4 C10 1.338(3)
N4 C12 1.393(3)
N4 C18 1.469(4)
N1 C1 1.336(3)
N1 C2 1.393(4)
N1 C8 1.467(4)
C11 C12 1.384(4)
C11 C16 1.393(4)
C7 C2 1.385(4)
C7 C6 1.392(4)
C2 C3 1.390(4)
C12 C13 1.390(4)
C9 H9A 0.9600
C9 H9B 0.9600
C9 H9C 0.9600
C18 H18A 0.9600
C18 H18B 0.9600
C18 H18C 0.9600
C6 C5 1.368(5)
C6 H6 0.9300
C17 H17A 0.9600
C17 H17B 0.9600
C17 H17C 0.9600
C13 C14 1.378(5)
C13 H13 0.9300
C16 C15 1.373(5)
C16 H16 0.9300
C3 C4 1.372(5)
C3 H3 0.9300
C5 C4 1.388(5)
C5 H5 0.9300
C8 H8A 0.9600
C8 H8B 0.9600
C8 H8C 0.9600
C4 H4 0.9300
C14 C15 1.384(5)
C14 H14 0.9300
C15 H15 0.9300
